data_4105066
loop_
_publ_author_name
'Stefan G. Minasian'
'Jamin L. Krinsky'
'Jeffrey D. Rinehart'
'Roy Copping'
'Tolek Tyliszczak'
'Markus Janousch'
'David K. Shuh'
'John Arnold'

_publ_section_title
;
 A Comparison of 4f vs 5f Metal-Metal Bonds in (CpSiMe3)3M-ECp* (M = Nd,
 U; E = Al, Ga; Cp* = C5Me5): Synthesis, Thermodynamics, Magnetism, and
 Electronic Structure
;
_journal_name_full 'Journal of the American Chemical Society'
_journal_page_first 13767
_journal_page_last 13783
_journal_paper_doi 10.1021/ja904565j
_journal_volume 131
_journal_year 2009
_chemical_formula_moiety 'C24 H39 Nd Si3'
_chemical_formula_sum 'C24 H39 Nd Si3'
_chemical_formula_weight 556.06
_chemical_name_systematic
; 
 ? 
;
_space_group_IT_number 61
_symmetry_cell_setting orthorhombic
_symmetry_space_group_name_Hall '-P 2ac 2ab'
_symmetry_space_group_name_H-M 'P b c a'
_atom_sites_solution_hydrogens geom
_atom_sites_solution_primary direct
_atom_sites_solution_secondary difmap
_audit_creation_method SHELXL-97
_cell_angle_alpha 90.00
_cell_angle_beta 90.00
_cell_angle_gamma 90.00
_cell_formula_units_Z 8
_cell_length_a 8.3245(5)
_cell_length_b 22.2396(12)
_cell_length_c 28.9822(16)
_cell_measurement_reflns_used 8802
_cell_measurement_temperature 130(2)
_cell_measurement_theta_max 26.400
_cell_measurement_theta_min 2.7055
_cell_volume 5365.6(5)
_computing_cell_refinement 'Bruuker SAINT v7.07'
_computing_data_collection 'Bruker SMART v5.631'
_computing_data_reduction 'Bruker SAINT v7.07'
_computing_structure_refinement 'SHELXL-97 (Sheldrick, 2008)'
_computing_structure_solution 'SHELXS-97 (Sheldrick, 2008)'
_diffrn_ambient_temperature 130(2)
_diffrn_measured_fraction_theta_full 1.000
_diffrn_measured_fraction_theta_max 1.000
_diffrn_measurement_device_type 'Bruker APEX'
_diffrn_measurement_method '\w scans'
_diffrn_radiation_monochromator graphite
_diffrn_radiation_source 'fine-focus sealed tube'
_diffrn_radiation_type MoK\a
_diffrn_radiation_wavelength 0.71073
_diffrn_reflns_av_R_equivalents 0.0687
_diffrn_reflns_av_sigmaI/netI 0.0509
_diffrn_reflns_limit_h_max 9
_diffrn_reflns_limit_h_min -10
_diffrn_reflns_limit_k_max 23
_diffrn_reflns_limit_k_min -27
_diffrn_reflns_limit_l_max 36
_diffrn_reflns_limit_l_min -34
_diffrn_reflns_number 29257
_diffrn_reflns_theta_full 26.40
_diffrn_reflns_theta_max 26.40
_diffrn_reflns_theta_min 1.83
_exptl_absorpt_coefficient_mu 2.077
_exptl_absorpt_correction_T_max 1
_exptl_absorpt_correction_T_min 0.7775
_exptl_absorpt_correction_type empirical
_exptl_absorpt_process_details 'Blessing, 1995'
_exptl_crystal_colour 'light blue'
_exptl_crystal_density_diffrn 1.377
_exptl_crystal_description plate
_exptl_crystal_F_000 2280
_exptl_crystal_size_max 0.45
_exptl_crystal_size_mid 0.15
_exptl_crystal_size_min 0.03
_refine_diff_density_max 1.119
_refine_diff_density_min -0.413
_refine_diff_density_rms 0.114
_refine_ls_extinction_method none
_refine_ls_goodness_of_fit_ref 1.006
_refine_ls_hydrogen_treatment constr
_refine_ls_matrix_type full
_refine_ls_number_parameters 262
_refine_ls_number_reflns 5506
_refine_ls_number_restraints 0
_refine_ls_restrained_S_all 1.006
_refine_ls_R_factor_all 0.0573
_refine_ls_R_factor_gt 0.0349
_refine_ls_shift/su_max 0.002
_refine_ls_shift/su_mean 0.000
_refine_ls_structure_factor_coef Fsqd
_refine_ls_weighting_details 'calc w=1/[\s^2^(Fo^2^)+(0.0313P)^2^+0.0000P] where P=(Fo^2^+2Fc^2^)/3'
_refine_ls_weighting_scheme calc
_refine_ls_wR_factor_gt 0.0691
_refine_ls_wR_factor_ref 0.0765
_reflns_number_gt 3985
_reflns_number_total 5506
_reflns_threshold_expression >2sigma(I)
_cod_data_source_file ja904565j_si_003.cif
_cod_data_source_block sgm574s
_cod_database_code 4105066

loop_
_symmetry_equiv_pos_as_xyz
'x, y, z'
'-x+1/2, -y, z+1/2'
'-x, y+1/2, -z+1/2'
'x+1/2, -y+1/2, -z'
'-x, -y, -z'
'x-1/2, y, -z-1/2'
'x, -y-1/2, z-1/2'
'-x-1/2, y-1/2, z'

loop_
_atom_site_label
_atom_site_type_symbol
_atom_site_fract_x
_atom_site_fract_y
_atom_site_fract_z
_atom_site_U_iso_or_equiv
_atom_site_adp_type
_atom_site_occupancy
_atom_site_symmetry_multiplicity
_atom_site_calc_flag
_atom_site_refinement_flags
Nd1 Nd 0.92536(2) 0.270404(9) 0.124419(7) 0.01687(7) Uani 1 1 d .
Si1 Si 1.23279(14) 0.41106(5) 0.14913(4) 0.0252(3) Uani 1 1 d .
Si2 Si 0.78085(14) 0.39854(5) 0.02560(4) 0.0248(3) Uani 1 1 d .
Si3 Si 0.75903(14) 0.11607(6) 0.17979(4) 0.0292(3) Uani 1 1 d .
C1 C 1.2383(4) 0.27939(18) 0.15705(14) 0.0226(9) Uani 1 1 d .
H1A H 1.2692 0.2794 0.1904 0.027 Uiso 1 1 calc R
C2 C 1.2173(4) 0.33182(19) 0.12969(12) 0.0218(9) Uani 1 1 d .
C3 C 1.2044(4) 0.3106(2) 0.08348(13) 0.0252(10) Uani 1 1 d .
H3A H 1.2088 0.3367 0.0554 0.030 Uiso 1 1 calc R
C4 C 1.2141(5) 0.24766(19) 0.08302(15) 0.0289(11) Uani 1 1 d .
H4A H 1.2303 0.2222 0.0550 0.035 Uiso 1 1 calc R
C5 C 1.2347(4) 0.2284(2) 0.12893(14) 0.0264(9) Uani 1 1 d .
H5A H 1.2668 0.1870 0.1386 0.032 Uiso 1 1 calc R
C6 C 1.2469(5) 0.4620(2) 0.09810(14) 0.0342(11) Uani 1 1 d .
H6A H 1.3418 0.4514 0.0798 0.051 Uiso 1 1 calc R
H6B H 1.2559 0.5037 0.1086 0.051 Uiso 1 1 calc R
H6C H 1.1503 0.4575 0.0791 0.051 Uiso 1 1 calc R
C7 C 1.0616(5) 0.4337(2) 0.18663(16) 0.0451(13) Uani 1 1 d .
H7A H 1.0645 0.4103 0.2153 0.068 Uiso 1 1 calc R
H7B H 0.9603 0.4260 0.1705 0.068 Uiso 1 1 calc R
H7C H 1.0701 0.4766 0.1939 0.068 Uiso 1 1 calc R
C8 C 1.4194(5) 0.4198(2) 0.18426(17) 0.0490(14) Uani 1 1 d .
H8A H 1.4147 0.3927 0.2109 0.073 Uiso 1 1 calc R
H8B H 1.4282 0.4614 0.1950 0.073 Uiso 1 1 calc R
H8C H 1.5131 0.4097 0.1653 0.073 Uiso 1 1 calc R
C9 C 0.7756(4) 0.31999(18) 0.04699(12) 0.0207(9) Uani 1 1 d .
C10 C 0.6502(4) 0.2950(2) 0.07450(13) 0.0244(10) Uani 1 1 d .
H10A H 0.5558 0.3179 0.0865 0.029 Uiso 1 1 calc R
C11 C 0.6630(5) 0.2329(2) 0.07448(14) 0.0300(11) Uani 1 1 d .
H11A H 0.5787 0.2044 0.0857 0.036 Uiso 1 1 calc R
C12 C 0.7970(5) 0.21692(19) 0.04758(13) 0.0278(10) Uani 1 1 d .
H12A H 0.8225 0.1754 0.0366 0.033 Uiso 1 1 calc R
C13 C 0.8644(5) 0.2700(2) 0.03011(13) 0.0245(9) Uani 1 1 d .
H13A H 0.9483 0.2720 0.0055 0.029 Uiso 1 1 calc R
C14 C 0.9612(5) 0.4110(2) -0.01135(14) 0.0375(12) Uani 1 1 d .
H14A H 1.0586 0.4061 0.0073 0.056 Uiso 1 1 calc R
H14B H 0.9581 0.4518 -0.0241 0.056 Uiso 1 1 calc R
H14C H 0.9617 0.3817 -0.0366 0.056 Uiso 1 1 calc R
C15 C 0.5968(5) 0.4115(2) -0.01020(16) 0.0430(13) Uani 1 1 d .
H15A H 0.5012 0.4002 0.0076 0.065 Uiso 1 1 calc R
H15B H 0.6026 0.3871 -0.0383 0.065 Uiso 1 1 calc R
H15C H 0.5901 0.4542 -0.0186 0.065 Uiso 1 1 calc R
C16 C 0.7732(5) 0.4532(2) 0.07426(15) 0.0433(12) Uani 1 1 d .
H16A H 0.6734 0.4474 0.0917 0.065 Uiso 1 1 calc R
H16B H 0.7766 0.4943 0.0620 0.065 Uiso 1 1 calc R
H16C H 0.8654 0.4467 0.0947 0.065 Uiso 1 1 calc R
C17 C 0.6791(5) 0.2459(2) 0.18596(14) 0.0259(11) Uani 1 1 d .
H17A H 0.5633 0.2418 0.1774 0.031 Uiso 1 1 calc R
C18 C 0.7514(5) 0.2995(2) 0.20197(13) 0.0280(10) Uani 1 1 d .
H18A H 0.6948 0.3385 0.2075 0.034 Uiso 1 1 calc R
C19 C 0.9050(4) 0.28409(19) 0.21884(13) 0.0247(10) Uani 1 1 d .
H19A H 0.9754 0.3107 0.2379 0.030 Uiso 1 1 calc R
C20 C 0.9272(4) 0.22270(19) 0.21231(13) 0.0247(10) Uani 1 1 d .
H20A H 1.0174 0.1988 0.2258 0.030 Uiso 1 1 calc R
C21 C 0.7878(4) 0.19744(18) 0.19084(12) 0.0217(9) Uani 1 1 d .
C22 C 0.9265(6) 0.0878(2) 0.14280(17) 0.0528(14) Uani 1 1 d .
H22A H 0.9217 0.1074 0.1125 0.079 Uiso 1 1 calc R
H22B H 0.9161 0.0442 0.1389 0.079 Uiso 1 1 calc R
H22C H 1.0296 0.0969 0.1575 0.079 Uiso 1 1 calc R
C23 C 0.7657(5) 0.0737(2) 0.23561(15) 0.0427(13) Uani 1 1 d .
H23A H 0.6811 0.0887 0.2562 0.064 Uiso 1 1 calc R
H23B H 0.8707 0.0796 0.2502 0.064 Uiso 1 1 calc R
H23C H 0.7487 0.0308 0.2297 0.064 Uiso 1 1 calc R
C24 C 0.5625(5) 0.1011(2) 0.15155(17) 0.0517(15) Uani 1 1 d .
H24A H 0.4760 0.1187 0.1701 0.078 Uiso 1 1 calc R
H24B H 0.5460 0.0576 0.1490 0.078 Uiso 1 1 calc R
H24C H 0.5619 0.1191 0.1207 0.078 Uiso 1 1 calc R

loop_
_atom_site_aniso_label
_atom_site_aniso_U_11
_atom_site_aniso_U_22
_atom_site_aniso_U_33
_atom_site_aniso_U_23
_atom_site_aniso_U_13
_atom_site_aniso_U_12
Nd1 0.01396(11) 0.02351(13) 0.01312(11) -0.00014(10) 0.00013(9) 0.00070(9)
Si1 0.0294(6) 0.0254(7) 0.0209(6) 0.0029(5) -0.0037(5) -0.0038(5)
Si2 0.0295(6) 0.0241(7) 0.0206(6) 0.0007(5) -0.0031(5) 0.0004(5)
Si3 0.0328(7) 0.0277(7) 0.0271(7) 0.0081(5) -0.0019(5) -0.0059(6)
C1 0.0128(19) 0.029(3) 0.026(2) -0.0003(18) -0.0086(17) 0.0009(17)
C2 0.0146(18) 0.034(3) 0.017(2) -0.0031(17) 0.0014(16) -0.0004(17)
C3 0.0141(19) 0.039(3) 0.023(2) -0.0060(19) 0.0066(17) -0.0076(18)
C4 0.017(2) 0.042(3) 0.028(3) -0.0123(19) 0.0079(19) -0.0008(18)
C5 0.0120(18) 0.029(2) 0.038(3) -0.004(2) 0.0026(18) 0.0047(18)
C6 0.034(3) 0.037(3) 0.031(3) 0.005(2) -0.005(2) -0.008(2)
C7 0.063(3) 0.032(3) 0.041(3) -0.001(2) 0.015(3) 0.007(3)
C8 0.063(3) 0.033(3) 0.051(3) 0.006(2) -0.026(3) -0.012(3)
C9 0.0192(19) 0.026(2) 0.017(2) 0.0001(17) -0.0029(16) -0.0008(18)
C10 0.016(2) 0.036(3) 0.021(2) 0.0095(19) -0.0051(17) 0.0027(19)
C11 0.024(2) 0.044(3) 0.022(2) 0.011(2) -0.0117(18) -0.012(2)
C12 0.043(3) 0.022(3) 0.018(2) -0.0029(17) -0.012(2) 0.000(2)
C13 0.028(2) 0.034(3) 0.012(2) -0.0001(19) -0.0013(17) 0.003(2)
C14 0.049(3) 0.035(3) 0.029(3) 0.012(2) 0.006(2) -0.004(2)
C15 0.048(3) 0.035(3) 0.046(3) 0.009(2) -0.021(2) 0.003(2)
C16 0.041(3) 0.046(3) 0.043(3) -0.012(2) 0.004(2) -0.004(2)
C17 0.018(2) 0.043(3) 0.017(2) 0.0027(18) 0.0104(18) -0.0013(18)
C18 0.028(2) 0.035(3) 0.021(2) -0.0028(19) 0.0122(18) 0.011(2)
C19 0.028(2) 0.034(3) 0.012(2) -0.0046(17) 0.0051(17) -0.0048(19)
C20 0.026(2) 0.037(3) 0.0112(19) 0.0063(17) -0.0026(17) 0.003(2)
C21 0.021(2) 0.028(3) 0.016(2) 0.0059(17) 0.0039(17) -0.0032(18)
C22 0.074(4) 0.032(3) 0.052(3) -0.004(2) 0.009(3) 0.000(3)
C23 0.039(3) 0.048(3) 0.041(3) 0.018(2) -0.005(2) -0.002(2)
C24 0.055(3) 0.046(4) 0.054(3) 0.018(3) -0.025(3) -0.020(3)

loop_
_atom_type_symbol
_atom_type_description
_atom_type_scat_dispersion_real
_atom_type_scat_dispersion_imag
_atom_type_scat_source
C C 0.0033 0.0016 'International Tables Vol C Tables 4.2.6.8 and 6.1.1.4'
H H 0.0000 0.0000 'International Tables Vol C Tables 4.2.6.8 and 6.1.1.4'
Nd Nd -0.1943 3.0179 'International Tables Vol C Tables 4.2.6.8 and 6.1.1.4'
Si Si 0.0817 0.0704 'International Tables Vol C Tables 4.2.6.8 and 6.1.1.4'

loop_
_geom_angle_atom_site_label_1
_geom_angle_atom_site_label_2
_geom_angle_atom_site_label_3
_geom_angle
C4 Nd1 C12 84.59(13)
C4 Nd1 C5 29.81(11)
C12 Nd1 C5 104.89(12)
C4 Nd1 C11 114.27(13)
C12 Nd1 C11 29.68(12)
C5 Nd1 C11 131.88(13)
C4 Nd1 C18 149.88(13)
C12 Nd1 C18 124.10(13)
C5 Nd1 C18 122.36(12)
C11 Nd1 C18 94.78(12)
C4 Nd1 C3 29.57(12)
C12 Nd1 C3 96.84(12)
C5 Nd1 C3 48.68(13)
C11 Nd1 C3 122.75(12)
C18 Nd1 C3 135.97(12)
C4 Nd1 C19 120.65(12)
C12 Nd1 C19 146.08(12)
C5 Nd1 C19 92.74(12)
C11 Nd1 C19 120.46(12)
C18 Nd1 C19 29.68(11)
C3 Nd1 C19 116.29(11)
C4 Nd1 C20 109.22(12)
C12 Nd1 C20 125.82(12)
C5 Nd1 C20 79.62(12)
C11 Nd1 C20 111.94(12)
C18 Nd1 C20 48.62(12)
C3 Nd1 C20 121.14(11)
C19 Nd1 C20 29.19(12)
C4 Nd1 C10 122.38(13)
C12 Nd1 C10 48.51(13)
C5 Nd1 C10 150.52(12)
C11 Nd1 C10 29.10(12)
C18 Nd1 C10 86.85(12)
C3 Nd1 C10 114.13(12)
C19 Nd1 C10 116.53(12)
C20 Nd1 C10 124.33(11)
C4 Nd1 C21 124.12(12)
C12 Nd1 C21 98.60(12)
C5 Nd1 C21 98.96(12)
C11 Nd1 C21 81.92(12)
C18 Nd1 C21 49.55(12)
C3 Nd1 C21 146.97(12)
C19 Nd1 C21 49.37(12)
C20 Nd1 C21 30.03(11)
C10 Nd1 C21 97.89(11)
C4 Nd1 C17 153.72(13)
C12 Nd1 C17 98.59(13)
C5 Nd1 C17 126.67(12)
C11 Nd1 C17 72.03(13)
C18 Nd1 C17 29.64(12)
C3 Nd1 C17 164.55(12)
C19 Nd1 C17 48.54(12)
C20 Nd1 C17 48.29(12)
C10 Nd1 C17 76.26(12)
C21 Nd1 C17 29.62(11)
C4 Nd1 C1 48.58(12)
C12 Nd1 C1 132.31(12)
C5 Nd1 C1 29.29(11)
C11 Nd1 C1 161.02(13)
C18 Nd1 C1 101.44(12)
C3 Nd1 C1 48.20(12)
C19 Nd1 C1 73.25(11)
C20 Nd1 C1 73.03(11)
C10 Nd1 C1 160.22(12)
C21 Nd1 C1 101.14(11)
C17 Nd1 C1 119.25(12)
C4 Nd1 C13 74.24(12)
C12 Nd1 C13 29.40(12)
C5 Nd1 C13 102.55(12)
C11 Nd1 C13 48.44(12)
C18 Nd1 C13 135.08(11)
C3 Nd1 C13 74.43(12)
C19 Nd1 C13 164.69(12)
C20 Nd1 C13 155.15(12)
C10 Nd1 C13 48.29(11)
C21 Nd1 C13 127.37(12)
C17 Nd1 C13 119.81(12)
C1 Nd1 C13 120.40(12)
C4 Nd1 C2 49.40(12)
C12 Nd1 C2 126.58(12)
C5 Nd1 C2 49.20(12)
C11 Nd1 C2 150.31(12)
C18 Nd1 C2 107.36(12)
C3 Nd1 C2 29.75(10)
C19 Nd1 C2 86.85(11)
C20 Nd1 C2 97.62(11)
C10 Nd1 C2 130.79(12)
C21 Nd1 C2 127.53(11)
C17 Nd1 C2 134.81(12)
C1 Nd1 C2 29.56(11)
C13 Nd1 C2 102.37(11)
C4 Nd1 C9 96.48(12)
C12 Nd1 C9 49.07(12)
C5 Nd1 C9 126.28(11)
C11 Nd1 C9 48.91(12)
C18 Nd1 C9 109.18(12)
C3 Nd1 C9 84.40(11)
C19 Nd1 C9 136.54(11)
C20 Nd1 C9 153.59(11)
C10 Nd1 C9 29.73(10)
C21 Nd1 C9 127.29(11)
C17 Nd1 C9 105.32(12)
C1 Nd1 C9 131.56(11)
C13 Nd1 C9 29.56(11)
C2 Nd1 C9 103.85(11)
C2 Si1 C7 112.4(2)
C2 Si1 C6 109.89(19)
C7 Si1 C6 110.3(2)
C2 Si1 C8 108.8(2)
C7 Si1 C8 106.9(2)
C6 Si1 C8 108.5(2)
C9 Si2 C16 111.2(2)
C9 Si2 C14 110.56(19)
C16 Si2 C14 111.4(2)
C9 Si2 C15 108.14(19)
C16 Si2 C15 106.9(2)
C14 Si2 C15 108.5(2)
C21 Si3 C24 111.4(2)
C21 Si3 C22 109.3(2)
C24 Si3 C22 110.1(2)
C21 Si3 C23 109.7(2)
C24 Si3 C23 108.4(2)
C22 Si3 C23 107.7(2)
C5 C1 C2 109.7(4)
C5 C1 Nd1 73.9(2)
C2 C1 Nd1 75.7(2)
C5 C1 H1A 124.8
C2 C1 H1A 124.8
Nd1 C1 H1A 124.8
C1 C2 C3 105.2(4)
C1 C2 Si1 127.0(3)
C3 C2 Si1 127.3(3)
C1 C2 Nd1 74.7(2)
C3 C2 Nd1 73.8(2)
Si1 C2 Nd1 122.83(17)
C4 C3 C2 109.6(4)
C4 C3 Nd1 74.3(2)
C2 C3 Nd1 76.5(2)
C4 C3 H3A 124.7
C2 C3 H3A 124.7
Nd1 C3 H3A 124.7
C3 C4 C5 107.5(4)
C3 C4 Nd1 76.1(2)
C5 C4 Nd1 75.4(2)
C3 C4 H4A 125.5
C5 C4 H4A 125.5
Nd1 C4 H4A 125.5
C1 C5 C4 107.9(4)
C1 C5 Nd1 76.8(2)
C4 C5 Nd1 74.8(2)
C1 C5 H5A 125.3
C4 C5 H5A 125.3
Nd1 C5 H5A 125.3
Si1 C6 H6A 109.5
Si1 C6 H6B 109.5
H6A C6 H6B 109.5
Si1 C6 H6C 109.5
H6A C6 H6C 109.5
H6B C6 H6C 109.5
Si1 C7 H7A 109.5
Si1 C7 H7B 109.5
H7A C7 H7B 109.5
Si1 C7 H7C 109.5
H7A C7 H7C 109.5
H7B C7 H7C 109.5
Si1 C8 H8A 109.5
Si1 C8 H8B 109.5
H8A C8 H8B 109.5
Si1 C8 H8C 109.5
H8A C8 H8C 109.5
H8B C8 H8C 109.5
C13 C9 C10 105.5(4)
C13 C9 Si2 127.5(3)
C10 C9 Si2 124.9(3)
C13 C9 Nd1 74.7(2)
C10 C9 Nd1 74.0(2)
Si2 C9 Nd1 129.04(17)
C11 C10 C9 109.4(4)
C11 C10 Nd1 74.9(2)
C9 C10 Nd1 76.3(2)
C11 C10 H10A 124.8
C9 C10 H10A 124.8
Nd1 C10 H10A 124.8
C10 C11 C12 108.2(4)
C10 C11 Nd1 76.0(2)
C12 C11 Nd1 74.8(2)
C10 C11 H11A 125.3
C12 C11 H11A 125.3
Nd1 C11 H11A 125.3
C13 C12 C11 107.8(4)
C13 C12 Nd1 76.8(2)
C11 C12 Nd1 75.5(2)
C13 C12 H12A 125.3
C11 C12 H12A 125.3
Nd1 C12 H12A 125.3
C12 C13 C9 109.0(4)
C12 C13 Nd1 73.8(2)
C9 C13 Nd1 75.8(2)
C12 C13 H13A 125.1
C9 C13 H13A 125.1
Nd1 C13 H13A 125.1
Si2 C14 H14A 109.5
Si2 C14 H14B 109.5
H14A C14 H14B 109.5
Si2 C14 H14C 109.5
H14A C14 H14C 109.5
H14B C14 H14C 109.5
Si2 C15 H15A 109.5
Si2 C15 H15B 109.5
H15A C15 H15B 109.5
Si2 C15 H15C 109.5
H15A C15 H15C 109.5
H15B C15 H15C 109.5
Si2 C16 H16A 109.5
Si2 C16 H16B 109.5
H16A C16 H16B 109.5
Si2 C16 H16C 109.5
H16A C16 H16C 109.5
H16B C16 H16C 109.5
C18 C17 C21 109.7(4)
C18 C17 Nd1 74.4(2)
C21 C17 Nd1 75.0(2)
C18 C17 H17A 124.8
C21 C17 H17A 124.8
Nd1 C17 H17A 124.8
C19 C18 C17 107.2(4)
C19 C18 Nd1 75.5(2)
C17 C18 Nd1 76.0(2)
C19 C18 H18A 125.6
C17 C18 H18A 125.6
Nd1 C18 H18A 125.6
C20 C19 C18 108.1(4)
C20 C19 Nd1 75.4(2)
C18 C19 Nd1 74.9(2)
C20 C19 H19A 125.4
C18 C19 H19A 125.4
Nd1 C19 H19A 125.4
C19 C20 C21 109.7(3)
C19 C20 Nd1 75.4(2)
C21 C20 Nd1 75.2(2)
C19 C20 H20A 124.7
C21 C20 H20A 124.7
Nd1 C20 H20A 124.7
C17 C21 C20 105.3(4)
C17 C21 Si3 130.1(3)
C20 C21 Si3 124.3(3)
C17 C21 Nd1 75.4(2)
C20 C21 Nd1 74.7(2)
Si3 C21 Nd1 120.40(17)
Si3 C22 H22A 109.5
Si3 C22 H22B 109.5
H22A C22 H22B 109.5
Si3 C22 H22C 109.5
H22A C22 H22C 109.5
H22B C22 H22C 109.5
Si3 C23 H23A 109.5
Si3 C23 H23B 109.5
H23A C23 H23B 109.5
Si3 C23 H23C 109.5
H23A C23 H23C 109.5
H23B C23 H23C 109.5
Si3 C24 H24A 109.5
Si3 C24 H24B 109.5
H24A C24 H24B 109.5
Si3 C24 H24C 109.5
H24A C24 H24C 109.5
H24B C24 H24C 109.5

loop_
_geom_bond_atom_site_label_1
_geom_bond_atom_site_label_2
_geom_bond_distance
Nd1 C4 2.733(4)
Nd1 C12 2.741(4)
Nd1 C5 2.742(4)
Nd1 C11 2.750(4)
Nd1 C18 2.751(4)
Nd1 C3 2.757(4)
Nd1 C19 2.759(4)
Nd1 C20 2.759(4)
Nd1 C10 2.764(4)
Nd1 C21 2.766(4)
Nd1 C17 2.771(4)
Nd1 C1 2.778(3)
Nd1 C13 2.780(4)
Nd1 C2 2.792(4)
Nd1 C9 2.794(4)
Si1 C2 1.855(4)
Si1 C7 1.861(4)
Si1 C6 1.866(4)
Si1 C8 1.867(4)
Si2 C9 1.854(4)
Si2 C16 1.863(4)
Si2 C14 1.865(4)
Si2 C15 1.873(4)
Si3 C21 1.854(4)
Si3 C24 1.859(4)
Si3 C22 1.868(5)
Si3 C23 1.873(4)
C1 C5 1.396(5)
C1 C2 1.421(5)
C1 H1A 1.0000
C2 C3 1.425(5)
C3 C4 1.401(6)
C3 H3A 1.0000
C4 C5 1.408(5)
C4 H4A 1.0000
C5 H5A 1.0000
C6 H6A 0.9800
C6 H6B 0.9800
C6 H6C 0.9800
C7 H7A 0.9800
C7 H7B 0.9800
C7 H7C 0.9800
C8 H8A 0.9800
C8 H8B 0.9800
C8 H8C 0.9800
C9 C13 1.422(5)
C9 C10 1.426(5)
C10 C11 1.385(6)
C10 H10A 1.0000
C11 C12 1.407(6)
C11 H11A 1.0000
C12 C13 1.402(6)
C12 H12A 1.0000
C13 H13A 1.0000
C14 H14A 0.9800
C14 H14B 0.9800
C14 H14C 0.9800
C15 H15A 0.9800
C15 H15B 0.9800
C15 H15C 0.9800
C16 H16A 0.9800
C16 H16B 0.9800
C16 H16C 0.9800
C17 C18 1.413(6)
C17 C21 1.415(6)
C17 H17A 1.0000
C18 C19 1.411(5)
C18 H18A 1.0000
C19 C20 1.390(6)
C19 H19A 1.0000
C20 C21 1.431(5)
C20 H20A 1.0000
C22 H22A 0.9800
C22 H22B 0.9800
C22 H22C 0.9800
C23 H23A 0.9800
C23 H23B 0.9800
C23 H23C 0.9800
C24 H24A 0.9800
C24 H24B 0.9800
C24 H24C 0.9800

loop_
_geom_torsion_atom_site_label_1
_geom_torsion_atom_site_label_2
_geom_torsion_atom_site_label_3
_geom_torsion_atom_site_label_4
_geom_torsion
C4 Nd1 C1 C5 -37.6(2)
C12 Nd1 C1 C5 -24.2(3)
C11 Nd1 C1 C5 -9.1(5)
C18 Nd1 C1 C5 139.1(3)
C3 Nd1 C1 C5 -77.5(3)
C19 Nd1 C1 C5 129.7(3)
C20 Nd1 C1 C5 99.1(3)
C10 Nd1 C1 C5 -107.5(4)
C21 Nd1 C1 C5 88.5(3)
C17 Nd1 C1 C5 113.6(3)
C13 Nd1 C1 C5 -57.9(3)
C2 Nd1 C1 C5 -115.8(4)
C9 Nd1 C1 C5 -92.1(3)
C4 Nd1 C1 C2 78.3(3)
C12 Nd1 C1 C2 91.6(3)
C5 Nd1 C1 C2 115.8(4)
C11 Nd1 C1 C2 106.7(4)
C18 Nd1 C1 C2 -105.1(2)
C3 Nd1 C1 C2 38.3(2)
C19 Nd1 C1 C2 -114.5(2)
C20 Nd1 C1 C2 -145.0(2)
C10 Nd1 C1 C2 8.3(5)
C21 Nd1 C1 C2 -155.7(2)
C17 Nd1 C1 C2 -130.5(2)
C13 Nd1 C1 C2 57.9(3)
C9 Nd1 C1 C2 23.8(3)
C5 C1 C2 C3 -1.3(4)
Nd1 C1 C2 C3 -68.0(2)
C5 C1 C2 Si1 -173.4(3)
Nd1 C1 C2 Si1 119.8(3)
C5 C1 C2 Nd1 66.8(3)
C7 Si1 C2 C1 -71.1(4)
C6 Si1 C2 C1 165.7(3)
C8 Si1 C2 C1 47.0(4)
C7 Si1 C2 C3 118.4(3)
C6 Si1 C2 C3 -4.8(4)
C8 Si1 C2 C3 -123.4(3)
C7 Si1 C2 Nd1 24.2(3)
C6 Si1 C2 Nd1 -99.0(2)
C8 Si1 C2 Nd1 142.4(2)
C4 Nd1 C2 C1 -75.2(3)
C12 Nd1 C2 C1 -113.0(2)
C5 Nd1 C2 C1 -35.6(2)
C11 Nd1 C2 C1 -141.0(3)
C18 Nd1 C2 C1 82.5(2)
C3 Nd1 C2 C1 -111.2(3)
C19 Nd1 C2 C1 60.8(2)
C20 Nd1 C2 C1 33.6(2)
C10 Nd1 C2 C1 -176.3(2)
C21 Nd1 C2 C1 30.6(3)
C17 Nd1 C2 C1 69.2(3)
C13 Nd1 C2 C1 -131.6(2)
C9 Nd1 C2 C1 -161.9(2)
C4 Nd1 C2 C3 36.0(2)
C12 Nd1 C2 C3 -1.8(3)
C5 Nd1 C2 C3 75.7(3)
C11 Nd1 C2 C3 -29.8(4)
C18 Nd1 C2 C3 -166.2(2)
C19 Nd1 C2 C3 172.0(3)
C20 Nd1 C2 C3 144.8(2)
C10 Nd1 C2 C3 -65.1(3)
C21 Nd1 C2 C3 141.9(2)
C17 Nd1 C2 C3 -179.6(2)
C1 Nd1 C2 C3 111.2(3)
C13 Nd1 C2 C3 -20.3(3)
C9 Nd1 C2 C3 -50.7(3)
C4 Nd1 C2 Si1 160.3(3)
C12 Nd1 C2 Si1 122.6(2)
C5 Nd1 C2 Si1 -160.0(3)
C11 Nd1 C2 Si1 94.5(3)
C18 Nd1 C2 Si1 -41.9(2)
C3 Nd1 C2 Si1 124.3(4)
C19 Nd1 C2 Si1 -63.7(2)
C20 Nd1 C2 Si1 -90.9(2)
C10 Nd1 C2 Si1 59.2(3)
C21 Nd1 C2 Si1 -93.8(2)
C17 Nd1 C2 Si1 -55.3(3)
C1 Nd1 C2 Si1 -124.5(3)
C13 Nd1 C2 Si1 104.0(2)
C9 Nd1 C2 Si1 73.6(2)
C1 C2 C3 C4 1.1(4)
Si1 C2 C3 C4 173.2(3)
Nd1 C2 C3 C4 -67.6(3)
C1 C2 C3 Nd1 68.7(2)
Si1 C2 C3 Nd1 -119.2(3)
C12 Nd1 C3 C4 -66.2(3)
C5 Nd1 C3 C4 37.7(2)
C11 Nd1 C3 C4 -81.8(3)
C18 Nd1 C3 C4 134.3(2)
C19 Nd1 C3 C4 106.3(2)
C20 Nd1 C3 C4 73.4(3)
C10 Nd1 C3 C4 -113.5(3)
C21 Nd1 C3 C4 51.3(3)
C17 Nd1 C3 C4 116.3(5)
C1 Nd1 C3 C4 77.2(3)
C13 Nd1 C3 C4 -85.4(3)
C2 Nd1 C3 C4 115.2(4)
C9 Nd1 C3 C4 -113.7(2)
C4 Nd1 C3 C2 -115.2(4)
C12 Nd1 C3 C2 178.6(2)
C5 Nd1 C3 C2 -77.6(3)
C11 Nd1 C3 C2 163.0(2)
C18 Nd1 C3 C2 19.1(3)
C19 Nd1 C3 C2 -8.9(3)
C20 Nd1 C3 C2 -41.8(3)
C10 Nd1 C3 C2 131.2(2)
C21 Nd1 C3 C2 -64.0(3)
C17 Nd1 C3 C2 1.1(6)
C1 Nd1 C3 C2 -38.1(2)
C13 Nd1 C3 C2 159.4(3)
C9 Nd1 C3 C2 131.0(3)
C2 C3 C4 C5 -0.5(4)
Nd1 C3 C4 C5 -69.5(3)
C2 C3 C4 Nd1 69.0(3)
C12 Nd1 C4 C3 114.2(2)
C5 Nd1 C4 C3 -112.6(4)
C11 Nd1 C4 C3 114.1(2)
C18 Nd1 C4 C3 -82.3(3)
C19 Nd1 C4 C3 -89.9(3)
C20 Nd1 C4 C3 -119.7(2)
C10 Nd1 C4 C3 82.2(3)
C21 Nd1 C4 C3 -149.1(2)
C17 Nd1 C4 C3 -147.4(3)
C1 Nd1 C4 C3 -75.7(3)
C13 Nd1 C4 C3 86.1(3)
C2 Nd1 C4 C3 -36.2(2)
C9 Nd1 C4 C3 66.5(2)
C12 Nd1 C4 C5 -133.2(3)
C11 Nd1 C4 C5 -133.3(2)
C18 Nd1 C4 C5 30.4(4)
C3 Nd1 C4 C5 112.6(4)
C19 Nd1 C4 C5 22.7(3)
C20 Nd1 C4 C5 -7.1(3)
C10 Nd1 C4 C5 -165.2(2)
C21 Nd1 C4 C5 -36.5(3)
C17 Nd1 C4 C5 -34.7(4)
C1 Nd1 C4 C5 36.9(2)
C13 Nd1 C4 C5 -161.3(3)
C2 Nd1 C4 C5 76.4(3)
C9 Nd1 C4 C5 179.1(2)
C2 C1 C5 C4 1.0(4)
Nd1 C1 C5 C4 68.9(3)
C2 C1 C5 Nd1 -67.9(3)
C3 C4 C5 C1 -0.3(4)
Nd1 C4 C5 C1 -70.3(3)
C3 C4 C5 Nd1 70.0(3)
C4 Nd1 C5 C1 113.0(4)
C12 Nd1 C5 C1 161.7(2)
C11 Nd1 C5 C1 176.0(2)
C18 Nd1 C5 C1 -49.5(3)
C3 Nd1 C5 C1 75.7(3)
C19 Nd1 C5 C1 -47.5(3)
C20 Nd1 C5 C1 -73.7(3)
C10 Nd1 C5 C1 139.0(3)
C21 Nd1 C5 C1 -96.8(3)
C17 Nd1 C5 C1 -85.3(3)
C13 Nd1 C5 C1 131.5(2)
C2 Nd1 C5 C1 35.9(2)
C9 Nd1 C5 C1 111.9(3)
C12 Nd1 C5 C4 48.7(3)
C11 Nd1 C5 C4 63.0(3)
C18 Nd1 C5 C4 -162.5(2)
C3 Nd1 C5 C4 -37.3(2)
C19 Nd1 C5 C4 -160.6(3)
C20 Nd1 C5 C4 173.2(3)
C10 Nd1 C5 C4 26.0(4)
C21 Nd1 C5 C4 150.1(2)
C17 Nd1 C5 C4 161.7(2)
C1 Nd1 C5 C4 -113.0(4)
C13 Nd1 C5 C4 18.5(3)
C2 Nd1 C5 C4 -77.1(3)
C9 Nd1 C5 C4 -1.1(3)
C16 Si2 C9 C13 -140.3(3)
C14 Si2 C9 C13 -16.0(4)
C15 Si2 C9 C13 102.7(4)
C16 Si2 C9 C10 58.5(4)
C14 Si2 C9 C10 -177.2(3)
C15 Si2 C9 C10 -58.5(4)
C16 Si2 C9 Nd1 -39.1(3)
C14 Si2 C9 Nd1 85.2(3)
C15 Si2 C9 Nd1 -156.1(2)
C4 Nd1 C9 C13 41.0(2)
C12 Nd1 C9 C13 -36.0(2)
C5 Nd1 C9 C13 41.6(3)
C11 Nd1 C9 C13 -75.7(3)
C18 Nd1 C9 C13 -155.0(2)
C3 Nd1 C9 C13 68.1(2)
C19 Nd1 C9 C13 -169.0(2)
C20 Nd1 C9 C13 -125.8(3)
C10 Nd1 C9 C13 -111.6(4)
C21 Nd1 C9 C13 -101.8(2)
C17 Nd1 C9 C13 -124.2(2)
C1 Nd1 C9 C13 78.9(3)
C2 Nd1 C9 C13 90.7(2)
C4 Nd1 C9 C10 152.6(3)
C12 Nd1 C9 C10 75.5(3)
C5 Nd1 C9 C10 153.1(2)
C11 Nd1 C9 C10 35.8(2)
C18 Nd1 C9 C10 -43.4(3)
C3 Nd1 C9 C10 179.6(3)
C19 Nd1 C9 C10 -57.5(3)
C20 Nd1 C9 C10 -14.2(4)
C21 Nd1 C9 C10 9.8(3)
C17 Nd1 C9 C10 -12.6(3)
C1 Nd1 C9 C10 -169.5(2)
C13 Nd1 C9 C10 111.6(4)
C2 Nd1 C9 C10 -157.7(2)
C4 Nd1 C9 Si2 -85.2(2)
C12 Nd1 C9 Si2 -162.3(3)
C5 Nd1 C9 Si2 -84.7(3)
C11 Nd1 C9 Si2 158.0(3)
C18 Nd1 C9 Si2 78.8(2)
C3 Nd1 C9 Si2 -58.2(2)
C19 Nd1 C9 Si2 64.7(3)
C20 Nd1 C9 Si2 108.0(3)
C10 Nd1 C9 Si2 122.2(4)
C21 Nd1 C9 Si2 132.0(2)
C17 Nd1 C9 Si2 109.6(2)
C1 Nd1 C9 Si2 -47.3(3)
C13 Nd1 C9 Si2 -126.2(4)
C2 Nd1 C9 Si2 -35.5(2)
C13 C9 C10 C11 0.3(4)
Si2 C9 C10 C11 165.0(3)
Nd1 C9 C10 C11 -68.3(3)
C13 C9 C10 Nd1 68.6(2)
Si2 C9 C10 Nd1 -126.8(3)
C4 Nd1 C10 C11 82.1(3)
C12 Nd1 C10 C11 37.3(2)
C5 Nd1 C10 C11 67.1(4)
C18 Nd1 C10 C11 -105.7(2)
C3 Nd1 C10 C11 114.4(2)
C19 Nd1 C10 C11 -105.5(2)
C20 Nd1 C10 C11 -72.7(3)
C21 Nd1 C10 C11 -57.3(3)
C17 Nd1 C10 C11 -77.7(2)
C1 Nd1 C10 C11 138.6(3)
C13 Nd1 C10 C11 76.9(3)
C2 Nd1 C10 C11 144.0(2)
C9 Nd1 C10 C11 114.9(4)
C4 Nd1 C10 C9 -32.8(3)
C12 Nd1 C10 C9 -77.6(3)
C5 Nd1 C10 C9 -47.7(4)
C11 Nd1 C10 C9 -114.9(4)
C18 Nd1 C10 C9 139.4(3)
C3 Nd1 C10 C9 -0.4(3)
C19 Nd1 C10 C9 139.6(2)
C20 Nd1 C10 C9 172.4(2)
C21 Nd1 C10 C9 -172.1(2)
C17 Nd1 C10 C9 167.5(3)
C1 Nd1 C10 C9 23.7(5)
C13 Nd1 C10 C9 -37.9(2)
C2 Nd1 C10 C9 29.1(3)
C9 C10 C11 C12 0.7(4)
Nd1 C10 C11 C12 -68.5(3)
C9 C10 C11 Nd1 69.2(3)
C4 Nd1 C11 C10 -113.4(2)
C12 Nd1 C11 C10 -113.6(4)
C5 Nd1 C11 C10 -142.5(2)
C18 Nd1 C11 C10 74.7(2)
C3 Nd1 C11 C10 -81.0(3)
C19 Nd1 C11 C10 90.5(3)
C20 Nd1 C11 C10 121.8(2)
C21 Nd1 C11 C10 122.7(2)
C17 Nd1 C11 C10 94.0(3)
C1 Nd1 C11 C10 -136.5(4)
C13 Nd1 C11 C10 -76.4(3)
C2 Nd1 C11 C10 -64.0(4)
C9 Nd1 C11 C10 -36.7(2)
C4 Nd1 C11 C12 0.2(3)
C5 Nd1 C11 C12 -28.8(3)
C18 Nd1 C11 C12 -171.6(2)
C3 Nd1 C11 C12 32.6(3)
C19 Nd1 C11 C12 -155.8(2)
C20 Nd1 C11 C12 -124.6(2)
C10 Nd1 C11 C12 113.6(4)
C21 Nd1 C11 C12 -123.7(3)
C17 Nd1 C11 C12 -152.4(3)
C1 Nd1 C11 C12 -22.9(5)
C13 Nd1 C11 C12 37.3(2)
C2 Nd1 C11 C12 49.7(4)
C9 Nd1 C11 C12 77.0(3)
C10 C11 C12 C13 -1.4(4)
Nd1 C11 C12 C13 -70.7(3)
C10 C11 C12 Nd1 69.3(3)
C4 Nd1 C12 C13 -67.2(3)
C5 Nd1 C12 C13 -89.2(3)
C11 Nd1 C12 C13 112.6(4)
C18 Nd1 C12 C13 122.7(2)
C3 Nd1 C12 C13 -40.2(3)
C19 Nd1 C12 C13 151.9(2)
C20 Nd1 C12 C13 -177.0(2)
C10 Nd1 C12 C13 76.1(3)
C21 Nd1 C12 C13 169.1(2)
C17 Nd1 C12 C13 139.1(3)
C1 Nd1 C12 C13 -77.2(3)
C2 Nd1 C12 C13 -39.3(3)
C9 Nd1 C12 C13 36.2(2)
C4 Nd1 C12 C11 -179.8(3)
C5 Nd1 C12 C11 158.2(3)
C18 Nd1 C12 C11 10.1(3)
C3 Nd1 C12 C11 -152.8(3)
C19 Nd1 C12 C11 39.2(4)
C20 Nd1 C12 C11 70.4(3)
C10 Nd1 C12 C11 -36.5(2)
C21 Nd1 C12 C11 56.5(3)
C17 Nd1 C12 C11 26.5(3)
C1 Nd1 C12 C11 170.2(2)
C13 Nd1 C12 C11 -112.6(4)
C2 Nd1 C12 C11 -152.0(2)
C9 Nd1 C12 C11 -76.4(3)
C11 C12 C13 C9 1.6(4)
Nd1 C12 C13 C9 -68.2(3)
C11 C12 C13 Nd1 69.8(3)
C10 C9 C13 C12 -1.2(4)
Si2 C9 C13 C12 -165.3(3)
Nd1 C9 C13 C12 66.9(3)
C10 C9 C13 Nd1 -68.1(2)
Si2 C9 C13 Nd1 127.8(3)
C4 Nd1 C13 C12 107.5(3)
C5 Nd1 C13 C12 98.1(3)
C11 Nd1 C13 C12 -37.7(2)
C18 Nd1 C13 C12 -80.7(3)
C3 Nd1 C13 C12 138.3(3)
C19 Nd1 C13 C12 -85.4(5)
C20 Nd1 C13 C12 5.8(4)
C10 Nd1 C13 C12 -76.9(3)
C21 Nd1 C13 C12 -13.6(3)
C17 Nd1 C13 C12 -48.2(3)
C1 Nd1 C13 C12 123.3(3)
C2 Nd1 C13 C12 148.6(3)
C9 Nd1 C13 C12 -115.1(4)
C4 Nd1 C13 C9 -137.4(3)
C12 Nd1 C13 C9 115.1(4)
C5 Nd1 C13 C9 -146.8(2)
C11 Nd1 C13 C9 77.4(3)
C18 Nd1 C13 C9 34.4(3)
C3 Nd1 C13 C9 -106.6(3)
C19 Nd1 C13 C9 29.7(6)
C20 Nd1 C13 C9 120.9(3)
C10 Nd1 C13 C9 38.2(2)
C21 Nd1 C13 C9 101.5(3)
C17 Nd1 C13 C9 66.9(3)
C1 Nd1 C13 C9 -121.6(2)
C2 Nd1 C13 C9 -96.3(2)
C4 Nd1 C17 C18 113.0(3)
C12 Nd1 C17 C18 -151.8(3)
C5 Nd1 C17 C18 92.3(3)
C11 Nd1 C17 C18 -138.3(3)
C3 Nd1 C17 C18 25.7(6)
C19 Nd1 C17 C18 37.7(2)
C20 Nd1 C17 C18 77.1(3)
C10 Nd1 C17 C18 -108.4(3)
C21 Nd1 C17 C18 115.9(4)
C1 Nd1 C17 C18 58.4(3)
C13 Nd1 C17 C18 -130.0(2)
C2 Nd1 C17 C18 26.5(3)
C9 Nd1 C17 C18 -102.0(3)
C4 Nd1 C17 C21 -2.9(4)
C12 Nd1 C17 C21 92.3(2)
C5 Nd1 C17 C21 -23.6(3)
C11 Nd1 C17 C21 105.8(3)
C18 Nd1 C17 C21 -115.9(4)
C3 Nd1 C17 C21 -90.2(5)
C19 Nd1 C17 C21 -78.2(3)
C20 Nd1 C17 C21 -38.9(2)
C10 Nd1 C17 C21 135.7(3)
C1 Nd1 C17 C21 -57.5(3)
C13 Nd1 C17 C21 114.1(2)
C2 Nd1 C17 C21 -89.4(3)
C9 Nd1 C17 C21 142.1(2)
C21 C17 C18 C19 -2.3(4)
Nd1 C17 C18 C19 -69.6(3)
C21 C17 C18 Nd1 67.3(3)
C4 Nd1 C18 C19 -13.4(4)
C12 Nd1 C18 C19 146.7(2)
C5 Nd1 C18 C19 3.9(3)
C11 Nd1 C18 C19 151.7(3)
C3 Nd1 C18 C19 -58.1(3)
C20 Nd1 C18 C19 36.5(2)
C10 Nd1 C18 C19 179.7(3)
C21 Nd1 C18 C19 76.6(3)
C17 Nd1 C18 C19 112.3(4)
C1 Nd1 C18 C19 -18.4(3)
C13 Nd1 C18 C19 -177.5(2)
C2 Nd1 C18 C19 -48.3(3)
C9 Nd1 C18 C19 -160.3(2)
C4 Nd1 C18 C17 -125.7(3)
C12 Nd1 C18 C17 34.4(3)
C5 Nd1 C18 C17 -108.4(3)
C11 Nd1 C18 C17 39.4(3)
C3 Nd1 C18 C17 -170.4(2)
C19 Nd1 C18 C17 -112.3(4)
C20 Nd1 C18 C17 -75.8(3)
C10 Nd1 C18 C17 67.4(3)
C21 Nd1 C18 C17 -35.7(2)
C1 Nd1 C18 C17 -130.7(2)
C13 Nd1 C18 C17 70.2(3)
C2 Nd1 C18 C17 -160.7(2)
C9 Nd1 C18 C17 87.4(3)
C17 C18 C19 C20 1.3(4)
Nd1 C18 C19 C20 -68.7(3)
C17 C18 C19 Nd1 70.0(3)
C4 Nd1 C19 C20 -74.0(3)
C12 Nd1 C19 C20 59.3(3)
C5 Nd1 C19 C20 -62.9(2)
C11 Nd1 C19 C20 80.6(2)
C18 Nd1 C19 C20 113.8(3)
C3 Nd1 C19 C20 -107.4(2)
C10 Nd1 C19 C20 113.5(2)
C21 Nd1 C19 C20 36.6(2)
C17 Nd1 C19 C20 76.2(2)
C1 Nd1 C19 C20 -85.0(2)
C13 Nd1 C19 C20 120.5(5)
C2 Nd1 C19 C20 -111.8(2)
C9 Nd1 C19 C20 141.4(2)
C4 Nd1 C19 C18 172.2(2)
C12 Nd1 C19 C18 -54.5(4)
C5 Nd1 C19 C18 -176.7(3)
C11 Nd1 C19 C18 -33.2(3)
C3 Nd1 C19 C18 138.8(2)
C20 Nd1 C19 C18 -113.8(3)
C10 Nd1 C19 C18 -0.3(3)
C21 Nd1 C19 C18 -77.2(3)
C17 Nd1 C19 C18 -37.6(2)
C1 Nd1 C19 C18 161.2(3)
C13 Nd1 C19 C18 6.7(6)
C2 Nd1 C19 C18 134.4(3)
C9 Nd1 C19 C18 27.6(3)
C18 C19 C20 C21 0.2(4)
Nd1 C19 C20 C21 -68.1(3)
C18 C19 C20 Nd1 68.3(3)
C4 Nd1 C20 C19 118.9(2)
C12 Nd1 C20 C19 -143.7(2)
C5 Nd1 C20 C19 115.3(2)
C11 Nd1 C20 C19 -113.6(2)
C18 Nd1 C20 C19 -37.1(2)
C3 Nd1 C20 C19 88.8(2)
C10 Nd1 C20 C19 -83.5(3)
C21 Nd1 C20 C19 -115.4(3)
C17 Nd1 C20 C19 -77.1(2)
C1 Nd1 C20 C19 85.9(2)
C13 Nd1 C20 C19 -147.2(3)
C2 Nd1 C20 C19 69.3(2)
C9 Nd1 C20 C19 -75.0(3)
C4 Nd1 C20 C21 -125.7(2)
C12 Nd1 C20 C21 -28.3(3)
C5 Nd1 C20 C21 -129.3(2)
C11 Nd1 C20 C21 1.8(3)
C18 Nd1 C20 C21 78.3(2)
C3 Nd1 C20 C21 -155.8(2)
C19 Nd1 C20 C21 115.4(3)
C10 Nd1 C20 C21 31.9(3)
C17 Nd1 C20 C21 38.3(2)
C1 Nd1 C20 C21 -158.7(3)
C13 Nd1 C20 C21 -31.8(4)
C2 Nd1 C20 C21 -175.3(2)
C9 Nd1 C20 C21 40.4(4)
C18 C17 C21 C20 2.4(4)
Nd1 C17 C21 C20 69.3(2)
C18 C17 C21 Si3 175.4(3)
Nd1 C17 C21 Si3 -117.7(3)
C18 C17 C21 Nd1 -66.9(3)
C19 C20 C21 C17 -1.6(4)
Nd1 C20 C21 C17 -69.8(3)
C19 C20 C21 Si3 -175.1(3)
Nd1 C20 C21 Si3 116.7(3)
C19 C20 C21 Nd1 68.2(3)
C24 Si3 C21 C17 8.0(4)
C22 Si3 C21 C17 129.9(4)
C23 Si3 C21 C17 -112.1(4)
C24 Si3 C21 C20 179.8(3)
C22 Si3 C21 C20 -58.3(4)
C23 Si3 C21 C20 59.7(4)
C24 Si3 C21 Nd1 -88.4(2)
C22 Si3 C21 Nd1 33.5(3)
C23 Si3 C21 Nd1 151.46(19)
C4 Nd1 C21 C17 178.5(2)
C12 Nd1 C21 C17 -92.3(3)
C5 Nd1 C21 C17 161.1(2)
C11 Nd1 C21 C17 -67.6(3)
C18 Nd1 C21 C17 35.8(2)
C3 Nd1 C21 C17 150.8(2)
C19 Nd1 C21 C17 75.2(3)
C20 Nd1 C21 C17 110.7(4)
C10 Nd1 C21 C17 -43.2(3)
C1 Nd1 C21 C17 131.4(2)
C13 Nd1 C21 C17 -85.5(3)
C2 Nd1 C21 C17 116.5(2)
C9 Nd1 C21 C17 -48.1(3)
C4 Nd1 C21 C20 67.8(3)
C12 Nd1 C21 C20 157.1(2)
C5 Nd1 C21 C20 50.4(2)
C11 Nd1 C21 C20 -178.3(3)
C18 Nd1 C21 C20 -74.9(2)
C3 Nd1 C21 C20 40.1(3)
C19 Nd1 C21 C20 -35.5(2)
C10 Nd1 C21 C20 -153.9(2)
C17 Nd1 C21 C20 -110.7(4)
C1 Nd1 C21 C20 20.7(3)
C13 Nd1 C21 C20 163.8(2)
C2 Nd1 C21 C20 5.9(3)
C9 Nd1 C21 C20 -158.8(2)
C4 Nd1 C21 Si3 -53.3(2)
C12 Nd1 C21 Si3 36.0(2)
C5 Nd1 C21 Si3 -70.7(2)
C11 Nd1 C21 Si3 60.6(2)
C18 Nd1 C21 Si3 164.0(3)
C3 Nd1 C21 Si3 -81.0(3)
C19 Nd1 C21 Si3 -156.6(3)
C20 Nd1 C21 Si3 -121.1(3)
C10 Nd1 C21 Si3 85.0(2)
C17 Nd1 C21 Si3 128.2(3)
C1 Nd1 C21 Si3 -100.4(2)
C13 Nd1 C21 Si3 42.7(3)
C2 Nd1 C21 Si3 -115.2(2)
C9 Nd1 C21 Si3 80.1(2)
